data_7050943
loop_
_publ_author_name
'Petr \<St\<epni\<cka'
'Ivana C\'isa\<rov\'a'

_publ_section_title
;
 Hydrogen bonding and self-assembly in the crystal structures of
 ferrocenylmethanol derivatives having different phosphorus
 substituents on the ferrocene unit
;
_journal_issue 10
_journal_name_full 'New J. Chem.'
_journal_page_first 1389
_journal_page_last 1396
_journal_paper_doi 10.1039/b204655p
_journal_volume 26
_journal_year 2002
_chemical_formula_sum 'C23 H21 Fe O P S'
_chemical_formula_weight 432.28
_chemical_name_systematic
; 
2-(diphenylthiophosphoryl)ferrocenylmethanol
;
_space_group_IT_number 14
_symmetry_cell_setting monoclinic
_symmetry_space_group_name_Hall '-P 2ybc'
_symmetry_space_group_name_H-M 'P 1 21/c 1'
_atom_sites_solution_hydrogens geom
_atom_sites_solution_primary direct
_atom_sites_solution_secondary difmap
_audit_creation_method SHELXL-97
_cell_angle_alpha 90.
_cell_angle_beta 105.749(1)
_cell_angle_gamma 90.
_cell_formula_units_Z 4
_cell_length_a 8.6792(1)
_cell_length_b 17.6265(3)
_cell_length_c 13.2883(2)
_cell_measurement_reflns_used 17834
_cell_measurement_temperature 150
_cell_measurement_theta_max 27.5
_cell_measurement_theta_min 1.0
_cell_volume 1956.58(5)
_computing_cell_refinement 'HKL Scalepack (Otwinowski & Minor 1997)'
_computing_data_collection 'COLLECT (Nonius BV, 1997-2000)'
_computing_data_reduction 'HKL Denzo and Scalepack (Otwinowski & Minor 1997)'
_computing_structure_refinement 'SHELXL-97 (Sheldrick, 1997)'
_computing_structure_solution 'SIR-92 (Giacovazzo, 1994)'
_diffrn_ambient_temperature 150
_diffrn_detector_area_resol_mean 0.110
_diffrn_measured_fraction_theta_full 0.996
_diffrn_measured_fraction_theta_max 0.996
_diffrn_measurement_device_type 'Enraf KappaCCD'
_diffrn_measurement_method
;
CCD
rotation scans to fill Ewald sphere
(262 frames; 2 deg omega rotation, 70 s exposure each)
;
_diffrn_radiation_monochromator graphite
_diffrn_radiation_source 'fine-focus sealed tube'
_diffrn_radiation_type MoK\a
_diffrn_radiation_wavelength 0.71073
_diffrn_reflns_av_R_equivalents 0.0153
_diffrn_reflns_av_sigmaI/netI 0.0230
_diffrn_reflns_limit_h_max 11
_diffrn_reflns_limit_h_min 0
_diffrn_reflns_limit_k_max 22
_diffrn_reflns_limit_k_min 0
_diffrn_reflns_limit_l_max 16
_diffrn_reflns_limit_l_min -17
_diffrn_reflns_number 8689
_diffrn_reflns_theta_full 27.52
_diffrn_reflns_theta_max 27.52
_diffrn_reflns_theta_min 1.97
_exptl_absorpt_coefficient_mu 0.969
_exptl_absorpt_correction_type none
_exptl_crystal_colour orange
_exptl_crystal_density_diffrn 1.467
_exptl_crystal_density_method 'not measured'
_exptl_crystal_description prism
_exptl_crystal_F_000 896
_exptl_crystal_size_max 0.45
_exptl_crystal_size_mid 0.43
_exptl_crystal_size_min 0.25
_refine_diff_density_max 0.486
_refine_diff_density_min -0.442
_refine_diff_density_rms 0.056
_refine_ls_extinction_method none
_refine_ls_goodness_of_fit_ref 1.066
_refine_ls_hydrogen_treatment mixed
_refine_ls_matrix_type full
_refine_ls_number_parameters 248
_refine_ls_number_reflns 4488
_refine_ls_number_restraints 0
_refine_ls_restrained_S_all 1.066
_refine_ls_R_factor_all 0.0328
_refine_ls_R_factor_gt 0.0294
_refine_ls_shift/su_max 0.001
_refine_ls_shift/su_mean 0.000
_refine_ls_structure_factor_coef Fsqd
_refine_ls_weighting_details
;
calc w=1/[\s^2^(Fo^2^)+(0.0242P)^2^+1.5162P] where 
P=(Fo^2^+2Fc^2^)/3
;
_refine_ls_weighting_scheme calc
_refine_ls_wR_factor_gt 0.0691
_refine_ls_wR_factor_ref 0.0712
_reflns_number_gt 4135
_reflns_number_total 4488
_reflns_threshold_expression >2sigma(I)
_cod_data_source_file b204655p.txt
_cod_data_source_block ps670
_cod_original_sg_symbol_H-M P21/c
_cod_database_code 7050943

loop_
_symmetry_equiv_pos_as_xyz
'x, y, z'
'-x, y+1/2, -z+1/2'
'-x, -y, -z'
'x, -y-1/2, z-1/2'

loop_
_atom_site_label
_atom_site_type_symbol
_atom_site_fract_x
_atom_site_fract_y
_atom_site_fract_z
_atom_site_U_iso_or_equiv
_atom_site_adp_type
_atom_site_occupancy
_atom_site_symmetry_multiplicity
_atom_site_calc_flag
_atom_site_refinement_flags
_atom_site_disorder_assembly
_atom_site_disorder_group
Fe Fe 0.66485(3) -0.107391(12) 0.301945(17) 0.01924(7) Uani 1 1 d . . .
S S 0.89473(5) 0.11364(3) 0.35669(3) 0.02909(11) Uani 1 1 d . . .
P P 0.74113(5) 0.07487(2) 0.23090(3) 0.01680(9) Uani 1 1 d . . .
O O 1.12384(16) -0.02044(8) 0.28048(12) 0.0346(3) Uani 1 1 d . . .
H90 H 1.097(3) 0.0229(15) 0.2898(19) 0.049(7) Uiso 1 1 d . . .
C1 C 0.86314(19) -0.07991(9) 0.25561(13) 0.0212(3) Uani 1 1 d . . .
C2 C 0.73507(18) -0.02612(8) 0.21612(11) 0.0178(3) Uani 1 1 d . . .
C3 C 0.6000(2) -0.06784(9) 0.15277(12) 0.0228(3) Uani 1 1 d . . .
H3 H 0.5010 -0.0476 0.1180 0.027 Uiso 1 1 calc R . .
C4 C 0.6453(2) -0.14538(10) 0.15302(13) 0.0275(4) Uani 1 1 d . . .
H4 H 0.5808 -0.1847 0.1184 0.033 Uiso 1 1 calc R . .
C5 C 0.8054(2) -0.15250(9) 0.21486(13) 0.0255(3) Uani 1 1 d . . .
H5 H 0.8638 -0.1974 0.2270 0.031 Uiso 1 1 calc R . .
C6 C 0.7050(3) -0.08641(16) 0.45728(16) 0.0551(7) Uani 1 1 d . . .
H6 H 0.7865 -0.0561 0.4973 0.066 Uiso 1 1 calc R . .
C7 C 0.5499(4) -0.06199(12) 0.40294(18) 0.0543(7) Uani 1 1 d . . .
H7 H 0.5107 -0.0127 0.4008 0.065 Uiso 1 1 calc R . .
C8 C 0.4650(2) -0.12600(14) 0.35233(17) 0.0424(5) Uani 1 1 d . . .
H8 H 0.3600 -0.1267 0.3105 0.051 Uiso 1 1 calc R . .
C9 C 0.5682(3) -0.18781(11) 0.37696(16) 0.0374(5) Uani 1 1 d . . .
H9 H 0.5427 -0.2373 0.3542 0.045 Uiso 1 1 calc R . .
C10 C 0.7143(3) -0.16446(14) 0.44032(16) 0.0436(5) Uani 1 1 d . . .
H10 H 0.8032 -0.1951 0.4670 0.052 Uiso 1 1 calc R . .
C11 C 1.0260(2) -0.06545(10) 0.32757(14) 0.0272(4) Uani 1 1 d . . .
H11A H 1.0147 -0.0399 0.3898 0.033 Uiso 1 1 calc R . .
H11B H 1.0788 -0.1136 0.3490 0.033 Uiso 1 1 calc R . .
C12 C 0.78105(18) 0.11122(9) 0.11244(12) 0.0198(3) Uani 1 1 d . . .
C13 C 0.7764(2) 0.18980(10) 0.09731(15) 0.0308(4) Uani 1 1 d . . .
H13 H 0.7533 0.2217 0.1470 0.037 Uiso 1 1 calc R . .
C14 C 0.8063(2) 0.22020(12) 0.00848(17) 0.0390(5) Uani 1 1 d . . .
H14 H 0.8034 0.2725 -0.0014 0.047 Uiso 1 1 calc R . .
C15 C 0.8405(2) 0.17289(13) -0.06575(16) 0.0390(5) Uani 1 1 d . . .
H15 H 0.8600 0.1935 -0.1255 0.047 Uiso 1 1 calc R . .
C16 C 0.8457(2) 0.09507(12) -0.05160(14) 0.0324(4) Uani 1 1 d . . .
H16 H 0.8685 0.0635 -0.1018 0.039 Uiso 1 1 calc R . .
C17 C 0.81672(19) 0.06411(10) 0.03832(13) 0.0243(3) Uani 1 1 d . . .
H17 H 0.8213 0.0119 0.0484 0.029 Uiso 1 1 calc R . .
C18 C 0.53723(18) 0.10436(8) 0.21909(12) 0.0186(3) Uani 1 1 d . . .
C19 C 0.4910(2) 0.12908(9) 0.30613(13) 0.0239(3) Uani 1 1 d . . .
H19 H 0.5656 0.1315 0.3712 0.029 Uiso 1 1 calc R . .
C20 C 0.3328(2) 0.15018(9) 0.29515(15) 0.0302(4) Uani 1 1 d . . .
H20 H 0.3018 0.1665 0.3533 0.036 Uiso 1 1 calc R . .
C21 C 0.2212(2) 0.14708(10) 0.19864(16) 0.0315(4) Uani 1 1 d . . .
H21 H 0.1155 0.1609 0.1921 0.038 Uiso 1 1 calc R . .
C22 C 0.2670(2) 0.12331(10) 0.11163(16) 0.0297(4) Uani 1 1 d . . .
H22 H 0.1923 0.1215 0.0466 0.036 Uiso 1 1 calc R . .
C23 C 0.42416(19) 0.10230(9) 0.12157(13) 0.0228(3) Uani 1 1 d . . .
H23 H 0.4547 0.0867 0.0629 0.027 Uiso 1 1 calc R . .

loop_
_atom_site_aniso_label
_atom_site_aniso_U_11
_atom_site_aniso_U_22
_atom_site_aniso_U_33
_atom_site_aniso_U_23
_atom_site_aniso_U_13
_atom_site_aniso_U_12
Fe 0.02244(12) 0.01777(12) 0.01870(12) 0.00025(8) 0.00758(9) -0.00171(8)
S 0.0267(2) 0.0305(2) 0.0256(2) -0.00885(17) -0.00062(17) 0.00011(17)
P 0.01695(19) 0.01660(18) 0.01659(18) -0.00125(14) 0.00410(15) 0.00080(14)
O 0.0283(7) 0.0326(7) 0.0468(8) 0.0006(6) 0.0170(6) -0.0035(6)
C1 0.0238(8) 0.0200(7) 0.0230(8) 0.0027(6) 0.0118(6) 0.0027(6)
C2 0.0206(7) 0.0174(7) 0.0165(7) 0.0005(6) 0.0068(6) 0.0001(6)
C3 0.0271(8) 0.0217(8) 0.0177(7) -0.0008(6) 0.0029(6) -0.0021(6)
C4 0.0407(10) 0.0207(8) 0.0217(8) -0.0046(6) 0.0095(7) -0.0052(7)
C5 0.0371(9) 0.0179(7) 0.0261(8) 0.0005(6) 0.0164(7) 0.0035(7)
C6 0.0705(17) 0.0782(17) 0.0205(9) -0.0114(10) 0.0193(10) -0.0426(14)
C7 0.108(2) 0.0266(10) 0.0520(13) 0.0108(9) 0.0629(16) 0.0177(12)
C8 0.0262(9) 0.0671(14) 0.0394(11) 0.0087(10) 0.0183(8) 0.0038(9)
C9 0.0493(12) 0.0269(9) 0.0463(11) 0.0020(8) 0.0308(10) -0.0065(8)
C10 0.0389(11) 0.0635(14) 0.0321(10) 0.0233(10) 0.0159(9) 0.0098(10)
C11 0.0215(8) 0.0260(8) 0.0343(9) 0.0078(7) 0.0082(7) 0.0044(7)
C12 0.0150(7) 0.0227(8) 0.0217(8) 0.0024(6) 0.0047(6) -0.0002(6)
C13 0.0317(9) 0.0241(8) 0.0399(10) 0.0061(7) 0.0154(8) 0.0031(7)
C14 0.0373(10) 0.0327(10) 0.0481(12) 0.0189(9) 0.0137(9) 0.0017(8)
C15 0.0312(10) 0.0553(13) 0.0321(10) 0.0199(9) 0.0114(8) -0.0030(9)
C16 0.0270(9) 0.0490(11) 0.0227(8) 0.0005(8) 0.0092(7) -0.0032(8)
C17 0.0214(8) 0.0283(8) 0.0236(8) -0.0003(7) 0.0068(6) -0.0026(6)
C18 0.0195(7) 0.0160(7) 0.0213(7) 0.0012(6) 0.0073(6) 0.0006(6)
C19 0.0318(9) 0.0193(7) 0.0233(8) 0.0027(6) 0.0121(7) 0.0027(6)
C20 0.0374(10) 0.0207(8) 0.0423(10) 0.0033(7) 0.0277(9) 0.0033(7)
C21 0.0206(8) 0.0216(8) 0.0566(12) 0.0047(8) 0.0179(8) 0.0011(6)
C22 0.0208(8) 0.0237(8) 0.0413(10) -0.0003(7) 0.0026(7) -0.0001(6)
C23 0.0227(8) 0.0211(8) 0.0244(8) -0.0012(6) 0.0062(6) 0.0014(6)

loop_
_atom_type_symbol
_atom_type_description
_atom_type_scat_dispersion_real
_atom_type_scat_dispersion_imag
_atom_type_scat_source
C C 0.0033 0.0016 'International Tables Vol C Tables 4.2.6.8 and 6.1.1.4'
H H 0.0000 0.0000 'International Tables Vol C Tables 4.2.6.8 and 6.1.1.4'
O O 0.0106 0.0060 'International Tables Vol C Tables 4.2.6.8 and 6.1.1.4'
P P 0.1023 0.0942 'International Tables Vol C Tables 4.2.6.8 and 6.1.1.4'
Fe Fe 0.3463 0.8444 'International Tables Vol C Tables 4.2.6.8 and 6.1.1.4'
S S 0.1246 0.1234 'International Tables Vol C Tables 4.2.6.8 and 6.1.1.4'

loop_
_geom_angle_atom_site_label_1
_geom_angle_atom_site_label_2
_geom_angle_atom_site_label_3
_geom_angle
_geom_angle_site_symmetry_1
_geom_angle_site_symmetry_3
_geom_angle_publ_flag
C2 Fe C3 41.73(6) . . ?
C2 Fe C6 116.65(8) . . ?
C3 Fe C6 148.71(10) . . ?
C2 Fe C10 146.70(8) . . ?
C3 Fe C10 170.10(9) . . ?
C6 Fe C10 40.25(10) . . ?
C2 Fe C1 41.72(6) . . ?
C3 Fe C1 69.90(7) . . ?
C6 Fe C1 109.75(8) . . ?
C10 Fe C1 113.70(8) . . ?
C2 Fe C9 173.37(8) . . ?
C3 Fe C9 132.36(8) . . ?
C6 Fe C9 67.04(9) . . ?
C10 Fe C9 39.59(9) . . ?
C1 Fe C9 143.71(7) . . ?
C2 Fe C7 111.62(7) . . ?
C3 Fe C7 116.86(9) . . ?
C6 Fe C7 40.54(11) . . ?
C10 Fe C7 67.72(9) . . ?
C1 Fe C7 135.19(9) . . ?
C9 Fe C7 67.16(8) . . ?
C2 Fe C8 135.11(8) . . ?
C3 Fe C8 109.83(8) . . ?
C6 Fe C8 67.90(9) . . ?
C10 Fe C8 67.38(9) . . ?
C1 Fe C8 175.32(8) . . ?
C9 Fe C8 39.82(8) . . ?
C7 Fe C8 40.46(10) . . ?
C2 Fe C4 69.29(6) . . ?
C3 Fe C4 40.75(7) . . ?
C6 Fe C4 170.25(10) . . ?
C10 Fe C4 130.65(9) . . ?
C1 Fe C4 68.99(7) . . ?
C9 Fe C4 107.90(8) . . ?
C7 Fe C4 146.63(10) . . ?
C8 Fe C4 114.05(8) . . ?
C2 Fe C5 68.98(6) . . ?
C3 Fe C5 68.46(7) . . ?
C6 Fe C5 132.69(10) . . ?
C10 Fe C5 107.77(8) . . ?
C1 Fe C5 40.78(6) . . ?
C9 Fe C5 113.07(7) . . ?
C7 Fe C5 173.08(10) . . ?
C8 Fe C5 143.78(9) . . ?
C4 Fe C5 40.29(7) . . ?
C2 P C18 106.09(7) . . ?
C2 P C12 105.21(7) . . ?
C18 P C12 103.62(7) . . ?
C2 P S 115.72(5) . . ?
C18 P S 113.40(5) . . ?
C12 P S 111.77(5) . . ?
C5 C1 C2 107.11(14) . . ?
C5 C1 C11 124.63(15) . . ?
C2 C1 C11 128.25(14) . . ?
C5 C1 Fe 70.30(9) . . ?
C2 C1 Fe 68.69(8) . . ?
C11 C1 Fe 125.16(11) . . ?
C3 C2 C1 107.43(13) . . ?
C3 C2 P 124.41(12) . . ?
C1 C2 P 127.96(12) . . ?
C3 C2 Fe 69.36(9) . . ?
C1 C2 Fe 69.59(8) . . ?
P C2 Fe 130.24(8) . . ?
C4 C3 C2 107.93(15) . . ?
C4 C3 Fe 70.41(9) . . ?
C2 C3 Fe 68.91(9) . . ?
C5 C4 C3 108.30(15) . . ?
C5 C4 Fe 69.99(9) . . ?
C3 C4 Fe 68.84(9) . . ?
C4 C5 C1 109.22(14) . . ?
C4 C5 Fe 69.72(10) . . ?
C1 C5 Fe 68.91(9) . . ?
C10 C6 C7 107.8(2) . . ?
C10 C6 Fe 70.07(12) . . ?
C7 C6 Fe 70.06(12) . . ?
C6 C7 C8 107.54(19) . . ?
C6 C7 Fe 69.40(12) . . ?
C8 C7 Fe 70.05(11) . . ?
C9 C8 C7 107.1(2) . . ?
C9 C8 Fe 69.76(11) . . ?
C7 C8 Fe 69.48(12) . . ?
C10 C9 C8 109.63(19) . . ?
C10 C9 Fe 70.10(11) . . ?
C8 C9 Fe 70.42(11) . . ?
C9 C10 C6 107.9(2) . . ?
C9 C10 Fe 70.31(11) . . ?
C6 C10 Fe 69.68(12) . . ?
O C11 C1 112.70(14) . . ?
C17 C12 C13 119.63(15) . . ?
C17 C12 P 122.41(12) . . ?
C13 C12 P 117.95(13) . . ?
C14 C13 C12 120.11(18) . . ?
C13 C14 C15 120.04(18) . . ?
C16 C15 C14 120.41(17) . . ?
C15 C16 C17 119.77(18) . . ?
C12 C17 C16 120.03(16) . . ?
C19 C18 C23 119.35(15) . . ?
C19 C18 P 120.86(12) . . ?
C23 C18 P 119.79(12) . . ?
C20 C19 C18 119.65(16) . . ?
C21 C20 C19 120.65(16) . . ?
C20 C21 C22 119.88(16) . . ?
C23 C22 C21 119.99(17) . . ?
C22 C23 C18 120.47(16) . . ?

loop_
_geom_bond_atom_site_label_1
_geom_bond_atom_site_label_2
_geom_bond_distance
_geom_bond_site_symmetry_2
_geom_bond_publ_flag
Fe C2 2.0252(15) . ?
Fe C3 2.0314(16) . ?
Fe C6 2.032(2) . ?
Fe C10 2.0369(19) . ?
Fe C1 2.0373(16) . ?
Fe C9 2.0395(18) . ?
Fe C7 2.0405(19) . ?
Fe C8 2.0480(19) . ?
Fe C4 2.0522(17) . ?
Fe C5 2.0558(16) . ?
S P 1.9567(6) . ?
P C2 1.7901(15) . ?
P C18 1.8100(16) . ?
P C12 1.8178(16) . ?
O C11 1.425(2) . ?
C1 C5 1.426(2) . ?
C1 C2 1.447(2) . ?
C1 C11 1.498(2) . ?
C2 C3 1.445(2) . ?
C3 C4 1.422(2) . ?
C4 C5 1.415(3) . ?
C6 C10 1.400(4) . ?
C6 C7 1.411(4) . ?
C7 C8 1.414(3) . ?
C8 C9 1.392(3) . ?
C9 C10 1.381(3) . ?
C12 C17 1.386(2) . ?
C12 C13 1.399(2) . ?
C13 C14 1.384(3) . ?
C14 C15 1.384(3) . ?
C15 C16 1.384(3) . ?
C16 C17 1.397(2) . ?
C18 C19 1.393(2) . ?
C18 C23 1.398(2) . ?
C19 C20 1.392(2) . ?
C20 C21 1.382(3) . ?
C21 C22 1.386(3) . ?
C22 C23 1.384(2) . ?
